data_7101253
loop_
_publ_author_name
'Ranganathan, Anupama'
'El-Ghayoury, Abdelkrim'
'M\'ezi\`ere, C\'ecile'
'Hart\'e, Etienne'
'Cl\'erac, Rodolphe'
'Batail, Patrick'

_publ_section_title
;
 Balancing framework densification with charged, halogen-bonded-\p-conjugated
 linkages: [PPh4]2{[E-TTF--I2][Re6Se8(CN)6]} versus
 [PPh4]2[EDT-TTF--I]2{[EDT-TTF--I][Re6Se8(CN)6]}
;
_journal_coden_ASTM CHCOFS
_journal_issue 27
_journal_name_full
;
 Chemical Communications (Cambridge, United Kingdom)
;
_journal_page_first 2878
_journal_page_last 2880
_journal_paper_doi 10.1039/b600159a
_journal_year 2006
_chemical_formula_sum 'C26 H18.33 I N2 P0.67 Re2 S6 Se2.67'
_chemical_formula_weight 1281.29
_chemical_name_common
;
iodo-ethylenedithiotetrathiafulvalene-hexanuclear-rhenium-
selenocyanide tetraphenylphosphonium complex
;
_space_group_IT_number 2
_symmetry_cell_setting triclinic
_symmetry_space_group_name_Hall '-P 1'
_symmetry_space_group_name_H-M 'P -1'
_atom_sites_solution_hydrogens geom
_atom_sites_solution_primary direct
_atom_sites_solution_secondary difmap
_audit_creation_method SHELXL-97
_cell_angle_alpha 65.92(1)
_cell_angle_beta 74.42(1)
_cell_angle_gamma 74.69(1)
_cell_formula_units_Z 3
_cell_length_a 12.860(1)
_cell_length_b 13.371(1)
_cell_length_c 16.230(1)
_cell_measurement_reflns_used 180
_cell_measurement_temperature 293(2)
_cell_volume 2416.1(3)
_computing_cell_refinement 'Dirax/lsq (Duisenberg & Schreurs, 1989-2000)'
_computing_data_collection 'Collect (Nonius BV, 1997-2000)'
_computing_data_reduction 'EvalCCD (Duisenberg & Schreurs, 1990-2000)'
_computing_molecular_graphics 'DIAMOND 3.1 (Crystal Impact GbR 2005)'
_computing_publication_material 'WinGX publication routines (Farrugia, 1999)'
_computing_structure_refinement 'SHELXL-97 (Sheldrick, 1997)'
_computing_structure_solution 'Direct Methods SHELXS-97 (Sheldrick, 1997)'
_diffrn_ambient_temperature 293(2)
_diffrn_detector_area_resol_mean 9
_diffrn_measured_fraction_theta_full 0.958
_diffrn_measured_fraction_theta_max 0.958
_diffrn_measurement_device_type KappaCCD
_diffrn_measurement_method CCD
_diffrn_radiation_monochromator graphite
_diffrn_radiation_source 'fine-focus sealed tube'
_diffrn_radiation_type MoK\a
_diffrn_radiation_wavelength 0.71073
_diffrn_reflns_av_R_equivalents 0.0543
_diffrn_reflns_av_sigmaI/netI 0.0799
_diffrn_reflns_limit_h_max 20
_diffrn_reflns_limit_h_min -20
_diffrn_reflns_limit_k_max 21
_diffrn_reflns_limit_k_min -18
_diffrn_reflns_limit_l_max 26
_diffrn_reflns_limit_l_min -25
_diffrn_reflns_number 62262
_diffrn_reflns_theta_full 35.00
_diffrn_reflns_theta_max 35.00
_diffrn_reflns_theta_min 2.01
_exptl_absorpt_coefficient_mu 11.925
_exptl_absorpt_correction_T_max 0.4488
_exptl_absorpt_correction_T_min 0.3287
_exptl_absorpt_correction_type SADABS
_exptl_absorpt_process_details 'SADABS (Sheldrick, Bruker, 2000)'
_exptl_crystal_colour black
_exptl_crystal_density_diffrn 2.642
_exptl_crystal_density_method 'not measured'
_exptl_crystal_description needle-like
_exptl_crystal_F_000 1763
_exptl_crystal_size_max 0.12
_exptl_crystal_size_mid 0.11
_exptl_crystal_size_min 0.08
_refine_diff_density_max 4.334
_refine_diff_density_min -4.051
_refine_diff_density_rms 0.676
_refine_ls_extinction_coef 0.00338(14)
_refine_ls_extinction_expression Fc^*^=kFc[1+0.001xFc^2^\l^3^/sin(2\q)]^-1/4^
_refine_ls_extinction_method SHELXL
_refine_ls_goodness_of_fit_ref 1.107
_refine_ls_hydrogen_treatment mixed
_refine_ls_matrix_type full
_refine_ls_number_parameters 569
_refine_ls_number_reflns 20406
_refine_ls_number_restraints 0
_refine_ls_restrained_S_all 1.107
_refine_ls_R_factor_all 0.1251
_refine_ls_R_factor_gt 0.0542
_refine_ls_shift/su_max 0.001
_refine_ls_shift/su_mean 0.000
_refine_ls_structure_factor_coef Fsqd
_refine_ls_weighting_details 'calc w=1/[\s^2^(Fo^2^)+(0.0828P)^2^+0.0000P] where P=(Fo^2^+2Fc^2^)/3'
_refine_ls_weighting_scheme calc
_refine_ls_wR_factor_gt 0.1364
_refine_ls_wR_factor_ref 0.1741
_reflns_number_gt 11443
_reflns_number_total 20406
_reflns_threshold_expression >2sigma(I)
_cod_data_source_file b600159a.txt
_cod_original_sg_symbol_H-M P-1
_cod_database_code 7101253

loop_
_symmetry_equiv_pos_as_xyz
'x, y, z'
'-x, -y, -z'

loop_
_atom_site_label
_atom_site_type_symbol
_atom_site_fract_x
_atom_site_fract_y
_atom_site_fract_z
_atom_site_U_iso_or_equiv
_atom_site_adp_type
_atom_site_occupancy
_atom_site_symmetry_multiplicity
_atom_site_calc_flag
_atom_site_refinement_flags
Re1 Re 0.37733(2) 0.94088(2) 0.07871(2) 0.02036(8) Uani 1 1 d .
Re2 Re 0.55512(2) 0.98329(2) 0.100881(19) 0.02020(8) Uani 1 1 d .
Re3 Re 0.57261(2) 0.85771(2) 0.00615(2) 0.02025(8) Uani 1 1 d .
Se1 Se 0.50595(7) 0.79115(7) 0.17737(5) 0.02590(16) Uani 1 1 d .
Se2 Se 0.73935(6) 0.90508(7) 0.02683(6) 0.02523(16) Uani 1 1 d .
Se3 Se 0.60011(7) 1.17636(7) 0.01626(6) 0.02617(16) Uani 1 1 d .
Se4 Se 0.36651(6) 1.06500(7) 0.16524(5) 0.02497(16) Uani 1 1 d .
I1 I 0.52614(7) 0.13692(6) 0.35598(6) 0.0576(2) Uani 1 1 d .
I2 I 0.78751(14) 0.38361(13) 0.03949(11) 0.0405(3) Uani 0.50 1 d P
P1 P 0.90403(18) 0.61482(19) -0.29297(16) 0.0296(5) Uani 1 1 d .
S1 S 0.3944(2) 0.2861(2) 0.58425(18) 0.0444(6) Uani 1 1 d .
S2 S 0.4493(2) 0.3789(2) 0.38327(18) 0.0455(6) Uani 1 1 d .
S3 S 0.3751(3) 0.6271(2) 0.38985(18) 0.0529(7) Uani 1 1 d .
S4 S 0.3177(2) 0.5323(2) 0.59034(18) 0.0449(6) Uani 1 1 d .
S5 S 0.2296(3) 0.7463(3) 0.6148(2) 0.0575(8) Uani 1 1 d .
S6 S 0.3066(3) 0.8603(2) 0.3746(2) 0.0649(9) Uani 1 1 d .
S7 S 0.8888(3) 0.0034(2) 0.1260(3) 0.0591(8) Uani 1 1 d .
S8 S 0.9523(3) 0.1795(3) -0.0434(3) 0.0785(12) Uani 1 1 d .
S20 S 0.7785(6) 0.1657(6) 0.2037(5) 0.075(2) Uani 0.50 1 d P
S21 S 0.8501(7) 0.3702(5) -0.0040(6) 0.0684(19) Uani 0.50 1 d P
N1 N 0.1623(7) 0.8374(8) 0.2144(6) 0.048(2) Uani 1 1 d .
N2 N 0.6507(7) 0.9527(7) 0.2792(6) 0.043(2) Uani 1 1 d .
N3 N 0.6980(7) 0.6082(7) 0.0201(6) 0.048(2) Uani 1 1 d .
C1 C 0.2363(7) 0.8735(7) 0.1672(6) 0.0301(17) Uani 1 1 d .
C2 C 0.6170(6) 0.9636(7) 0.2179(6) 0.0304(17) Uani 1 1 d .
C3 C 0.6543(7) 0.6962(7) 0.0144(6) 0.0331(18) Uani 1 1 d .
C4 C 0.4424(9) 0.1923(9) 0.5262(8) 0.048(3) Uani 1 1 d .
C5 C 0.4667(8) 0.2353(8) 0.4365(7) 0.040(2) Uani 1 1 d .
C6 C 0.4016(8) 0.4047(8) 0.4837(7) 0.040(2) Uani 1 1 d .
C7 C 0.3686(9) 0.5108(8) 0.4867(7) 0.040(2) Uani 1 1 d .
C8 C 0.2909(9) 0.6774(9) 0.5389(8) 0.047(2) Uani 1 1 d .
C9 C 0.3179(8) 0.7217(8) 0.4463(7) 0.042(2) Uani 1 1 d .
C10 C 0.1873(13) 0.8855(10) 0.5325(11) 0.086(5) Uani 1 1 d .
C11 C 0.2719(12) 0.9298(10) 0.4532(10) 0.072(4) Uani 1 1 d .
C12 C 0.9670(9) 0.0424(8) 0.0179(9) 0.050(3) Uani 1 1 d .
C13 C 0.8355(12) 0.1363(11) 0.1241(11) 0.069(4) Uani 1 1 d .
C14 C 0.8626(13) 0.2167(12) 0.0466(14) 0.089(6) Uani 1 1 d .
C16 C 0.7760(7) 0.5660(7) -0.2374(6) 0.0303(17) Uani 1 1 d .
C17 C 0.7623(8) 0.4610(8) -0.2291(7) 0.043(2) Uani 1 1 d .
C18 C 0.6644(9) 0.4237(9) -0.1860(7) 0.046(2) Uani 1 1 d .
C19 C 0.5801(9) 0.4868(10) -0.1453(8) 0.052(3) Uani 1 1 d .
C20 C 0.5936(8) 0.5917(10) -0.1554(8) 0.051(3) Uani 1 1 d .
C21 C 0.6905(7) 0.6321(9) -0.2017(7) 0.040(2) Uani 1 1 d .
C22 C 1.0153(7) 0.5003(7) -0.2673(6) 0.0323(18) Uani 1 1 d .
C23 C 1.0395(9) 0.4211(9) -0.3093(8) 0.051(3) Uani 1 1 d .
C24 C 1.1269(10) 0.3322(9) -0.2869(9) 0.061(3) Uani 1 1 d .
C25 C 1.1883(10) 0.3185(9) -0.2278(8) 0.054(3) Uani 1 1 d .
C26 C 1.1656(9) 0.3984(10) -0.1865(7) 0.053(3) Uani 1 1 d .
C27 C 1.0807(8) 0.4867(8) -0.2080(7) 0.043(2) Uani 1 1 d .
C28 C 0.9126(8) 0.6837(8) -0.4150(7) 0.036(2) Uani 1 1 d .
C29 C 0.8214(9) 0.7500(9) -0.4513(7) 0.046(2) Uani 1 1 d .
C30 C 0.8321(11) 0.8169(11) -0.5421(8) 0.062(3) Uani 1 1 d .
C31 C 0.9357(13) 0.8126(11) -0.5975(8) 0.070(4) Uani 1 1 d .
C32 C 1.0268(10) 0.7452(11) -0.5648(8) 0.063(4) Uani 1 1 d .
C33 C 1.0159(9) 0.6789(11) -0.4724(8) 0.054(3) Uani 1 1 d .
C34 C 0.9115(7) 0.7164(7) -0.2504(7) 0.0342(19) Uani 1 1 d .
C35 C 0.8976(7) 0.6898(9) -0.1568(7) 0.041(2) Uani 1 1 d .
C36 C 0.9033(8) 0.7658(11) -0.1221(8) 0.053(3) Uani 1 1 d .
C37 C 0.9251(8) 0.8721(11) -0.1819(11) 0.067(4) Uani 1 1 d .
C38 C 0.9363(9) 0.8994(9) -0.2743(9) 0.054(3) Uani 1 1 d .
C39 C 0.9318(8) 0.8214(8) -0.3094(8) 0.043(2) Uani 1 1 d .
C100 C 0.729(2) 0.371(2) 0.056(2) 0.059(7) Uani 0.50 1 d P
C101 C 0.727(2) 0.322(2) 0.153(2) 0.079(9) Uani 0.50 1 d P
H4 H 0.4502 0.1158 0.5576 0.058 Uiso 1 1 calc R
H10A H 0.1255 0.8836 0.5100 0.103 Uiso 1 1 calc R
H10B H 0.1619 0.9369 0.5650 0.103 Uiso 1 1 calc R
H11A H 0.3374 0.9239 0.4750 0.086 Uiso 1 1 calc R
H11B H 0.2461 1.0082 0.4214 0.086 Uiso 1 1 calc R
H10C H 0.6905 0.4470 0.0412 0.071 Uiso 0.50 1 calc PR
H10D H 0.6903 0.3303 0.0404 0.071 Uiso 0.50 1 calc PR
H10E H 0.6523 0.3381 0.1839 0.095 Uiso 0.50 1 calc PR
H10F H 0.7710 0.3598 0.1678 0.095 Uiso 0.50 1 calc PR
H17 H 0.8202 0.4161 -0.2531 0.052 Uiso 1 1 calc R
H18 H 0.6550 0.3562 -0.1842 0.056 Uiso 1 1 calc R
H19 H 0.5157 0.4600 -0.1120 0.062 Uiso 1 1 calc R
H20 H 0.5360 0.6359 -0.1304 0.061 Uiso 1 1 calc R
H21 H 0.6974 0.7027 -0.2084 0.049 Uiso 1 1 calc R
H23 H 0.9985 0.4276 -0.3510 0.061 Uiso 1 1 calc R
H24 H 1.1427 0.2803 -0.3150 0.074 Uiso 1 1 calc R
H25 H 1.2448 0.2578 -0.2140 0.065 Uiso 1 1 calc R
H26 H 1.2076 0.3916 -0.1452 0.064 Uiso 1 1 calc R
H27 H 1.0671 0.5395 -0.1811 0.051 Uiso 1 1 calc R
H29 H 0.7524 0.7492 -0.4139 0.055 Uiso 1 1 calc R
H30 H 0.7715 0.8644 -0.5664 0.075 Uiso 1 1 calc R
H31 H 0.9428 0.8575 -0.6594 0.084 Uiso 1 1 calc R
H32 H 1.0948 0.7436 -0.6035 0.075 Uiso 1 1 calc R
H33 H 1.0767 0.6315 -0.4485 0.064 Uiso 1 1 calc R
H35 H 0.8842 0.6193 -0.1168 0.049 Uiso 1 1 calc R
H36 H 0.8928 0.7470 -0.0590 0.064 Uiso 1 1 calc R
H37 H 0.9318 0.9230 -0.1589 0.080 Uiso 1 1 calc R
H38 H 0.9470 0.9707 -0.3143 0.065 Uiso 1 1 calc R
H39 H 0.9425 0.8400 -0.3725 0.051 Uiso 1 1 calc R

loop_
_atom_site_aniso_label
_atom_site_aniso_U_11
_atom_site_aniso_U_22
_atom_site_aniso_U_33
_atom_site_aniso_U_23
_atom_site_aniso_U_13
_atom_site_aniso_U_12
Re1 0.02043(14) 0.02136(15) 0.01867(14) -0.00589(11) -0.00098(11) -0.00754(11)
Re2 0.02135(14) 0.02157(15) 0.01780(14) -0.00636(11) -0.00284(10) -0.00602(11)
Re3 0.02193(14) 0.01916(15) 0.01913(14) -0.00619(11) -0.00279(11) -0.00495(11)
Se1 0.0305(4) 0.0235(4) 0.0199(4) -0.0031(3) -0.0033(3) -0.0078(3)
Se2 0.0213(4) 0.0279(4) 0.0262(4) -0.0094(3) -0.0052(3) -0.0039(3)
Se3 0.0299(4) 0.0254(4) 0.0268(4) -0.0091(3) -0.0046(3) -0.0117(3)
Se4 0.0261(4) 0.0267(4) 0.0212(4) -0.0096(3) -0.0007(3) -0.0054(3)
I1 0.0745(5) 0.0459(4) 0.0527(5) -0.0265(4) -0.0018(4) -0.0071(4)
I2 0.0404(8) 0.0341(7) 0.0471(8) -0.0165(6) -0.0104(7) -0.0011(6)
P1 0.0292(11) 0.0330(12) 0.0298(11) -0.0145(10) -0.0054(9) -0.0053(9)
S1 0.0538(15) 0.0342(13) 0.0344(13) -0.0100(10) 0.0022(11) -0.0047(11)
S2 0.0617(17) 0.0366(13) 0.0327(13) -0.0128(11) -0.0011(11) -0.0073(12)
S3 0.085(2) 0.0356(14) 0.0306(13) -0.0080(11) -0.0026(13) -0.0135(14)
S4 0.0579(16) 0.0344(13) 0.0334(13) -0.0105(10) 0.0049(11) -0.0101(12)
S5 0.069(2) 0.0497(17) 0.0525(18) -0.0291(15) 0.0035(15) -0.0059(15)
S6 0.104(3) 0.0307(14) 0.0493(18) -0.0013(13) -0.0194(18) -0.0100(16)
S7 0.0578(18) 0.0407(15) 0.093(3) -0.0350(17) -0.0263(17) -0.0021(13)
S8 0.073(2) 0.0315(15) 0.134(4) -0.0124(19) -0.054(2) -0.0063(15)
S20 0.081(5) 0.078(5) 0.055(4) -0.038(4) 0.000(3) 0.012(4)
S21 0.084(5) 0.033(3) 0.072(5) -0.017(3) 0.003(4) -0.004(3)
N1 0.043(5) 0.060(6) 0.042(5) -0.021(4) 0.012(4) -0.028(4)
N2 0.053(5) 0.050(5) 0.035(4) -0.015(4) -0.012(4) -0.019(4)
N3 0.054(5) 0.032(4) 0.056(6) -0.020(4) -0.006(4) 0.001(4)
C1 0.033(4) 0.033(4) 0.023(4) -0.009(3) 0.003(3) -0.015(4)
C2 0.023(4) 0.032(4) 0.031(4) -0.007(4) -0.004(3) -0.004(3)
C3 0.033(4) 0.030(4) 0.037(5) -0.013(4) 0.000(4) -0.009(4)
C4 0.052(6) 0.034(5) 0.050(7) -0.016(5) -0.006(5) 0.008(5)
C5 0.039(5) 0.037(5) 0.038(5) -0.017(4) -0.001(4) 0.002(4)
C6 0.040(5) 0.041(5) 0.038(5) -0.017(4) 0.001(4) -0.007(4)
C7 0.054(6) 0.030(5) 0.033(5) -0.005(4) -0.002(4) -0.016(4)
C8 0.043(6) 0.040(6) 0.057(7) -0.018(5) -0.011(5) -0.004(5)
C9 0.049(6) 0.035(5) 0.036(5) -0.011(4) -0.003(4) -0.006(4)
C10 0.101(12) 0.039(7) 0.107(13) -0.037(8) 0.010(10) -0.007(7)
C11 0.090(10) 0.041(7) 0.070(9) -0.019(7) -0.006(8) 0.002(7)
C12 0.043(6) 0.034(5) 0.078(9) -0.016(5) -0.024(6) -0.010(4)
C13 0.086(10) 0.053(8) 0.091(11) -0.039(8) -0.061(9) 0.018(7)
C14 0.093(11) 0.063(9) 0.151(17) -0.064(11) -0.084(12) 0.028(8)
C16 0.027(4) 0.037(5) 0.028(4) -0.012(4) -0.005(3) -0.007(4)
C17 0.046(6) 0.038(5) 0.047(6) -0.015(5) -0.014(5) -0.007(4)
C18 0.059(7) 0.037(5) 0.039(6) 0.001(4) -0.009(5) -0.024(5)
C19 0.044(6) 0.059(7) 0.044(6) -0.003(5) -0.003(5) -0.024(5)
C20 0.036(5) 0.072(8) 0.046(6) -0.026(6) -0.005(5) -0.008(5)
C21 0.030(5) 0.045(6) 0.047(6) -0.020(5) 0.002(4) -0.012(4)
C22 0.027(4) 0.036(5) 0.033(5) -0.015(4) -0.004(3) -0.001(3)
C23 0.048(6) 0.050(7) 0.064(8) -0.031(6) -0.010(5) -0.008(5)
C24 0.068(8) 0.035(6) 0.078(9) -0.033(6) 0.001(7) 0.002(6)
C25 0.059(7) 0.041(6) 0.038(6) -0.003(5) 0.004(5) 0.000(5)
C26 0.049(6) 0.061(7) 0.037(6) -0.009(5) -0.016(5) 0.006(5)
C27 0.049(6) 0.040(5) 0.042(6) -0.022(5) -0.012(5) 0.003(4)
C28 0.038(5) 0.043(5) 0.034(5) -0.016(4) -0.002(4) -0.018(4)
C29 0.041(6) 0.050(6) 0.046(6) -0.009(5) -0.017(5) -0.010(5)
C30 0.074(9) 0.068(8) 0.045(7) 0.001(6) -0.020(6) -0.038(7)
C31 0.114(12) 0.076(9) 0.034(6) -0.006(6) -0.021(7) -0.057(9)
C32 0.064(8) 0.096(10) 0.033(6) -0.012(6) 0.001(5) -0.053(8)
C33 0.044(6) 0.075(8) 0.043(6) -0.021(6) -0.003(5) -0.017(6)
C34 0.022(4) 0.030(4) 0.051(6) -0.018(4) -0.004(4) -0.002(3)
C35 0.028(4) 0.046(6) 0.057(7) -0.034(5) -0.005(4) 0.000(4)
C36 0.032(5) 0.088(9) 0.065(8) -0.058(7) -0.006(5) -0.006(5)
C37 0.032(5) 0.070(9) 0.129(13) -0.074(10) -0.011(7) 0.001(5)
C38 0.051(7) 0.034(6) 0.082(9) -0.023(6) -0.006(6) -0.017(5)
C39 0.043(5) 0.037(5) 0.050(6) -0.018(5) -0.006(5) -0.008(4)
C100 0.060(17) 0.035(13) 0.09(2) -0.030(14) -0.016(17) -0.014(13)
C101 0.09(2) 0.044(14) 0.11(3) -0.050(17) 0.010(18) -0.009(14)

loop_
_atom_type_symbol
_atom_type_description
_atom_type_scat_dispersion_real
_atom_type_scat_dispersion_imag
_atom_type_scat_source
C C 0.0033 0.0016 'International Tables Vol C Tables 4.2.6.8 and 6.1.1.4'
H H 0.0000 0.0000 'International Tables Vol C Tables 4.2.6.8 and 6.1.1.4'
I I -0.4742 1.8119 'International Tables Vol C Tables 4.2.6.8 and 6.1.1.4'
N N 0.0061 0.0033 'International Tables Vol C Tables 4.2.6.8 and 6.1.1.4'
P P 0.1023 0.0942 'International Tables Vol C Tables 4.2.6.8 and 6.1.1.4'
Re Re -1.0185 7.2310 'International Tables Vol C Tables 4.2.6.8 and 6.1.1.4'
S S 0.1246 0.1234 'International Tables Vol C Tables 4.2.6.8 and 6.1.1.4'
Se Se -0.0929 2.2259 'International Tables Vol C Tables 4.2.6.8 and 6.1.1.4'

loop_
_geom_angle_atom_site_label_1
_geom_angle_atom_site_label_2
_geom_angle_atom_site_label_3
_geom_angle
_geom_angle_site_symmetry_1
_geom_angle_site_symmetry_3
N2 C2 Re2 179.3(9) . .
C34 P1 C22 110.2(4) . .
C34 P1 C28 106.5(4) . .
C22 P1 C28 110.6(4) . .
C34 P1 C16 108.0(4) . .
C22 P1 C16 109.4(4) . .
C28 P1 C16 112.1(4) . .
C21 C16 C17 119.5(8) . .
C21 C16 P1 119.2(7) . .
C17 C16 P1 121.2(7) . .
N3 C3 Re3 179.0(9) . .
C27 C22 C23 117.4(9) . .
C27 C22 P1 122.2(7) . .
C23 C22 P1 120.4(7) . .
C29 C28 C33 120.1(10) . .
C29 C28 P1 120.6(8) . .
C33 C28 P1 118.9(8) . .
N1 C1 Re1 179.5(10) . .
C35 C34 C39 119.1(8) . .
C35 C34 P1 119.6(7) . .
C39 C34 P1 121.3(8) . .
C18 C17 C16 121.0(10) . .
C36 C35 C34 120.9(11) . .
C30 C29 C28 120.2(11) . .
C17 C18 C19 119.9(9) . .
C22 C27 C26 123.0(9) . .
C7 C6 S2 123.5(8) . .
C7 C6 S1 121.3(7) . .
S2 C6 S1 115.2(5) . .
C32 C33 C28 119.8(11) . .
C7 S4 C8 94.6(5) . .
C6 S1 C4 94.4(5) . .
C7 S3 C9 95.6(5) . .
C9 S6 C11 102.5(6) . .
C4 C5 S2 118.6(7) . .
C4 C5 I1 122.3(8) . .
S2 C5 I1 119.1(5) . .
C21 C20 C19 122.0(10) . .
C34 C39 C38 120.1(10) . .
C8 C9 S6 129.0(8) . .
C8 C9 S3 116.4(8) . .
S6 C9 S3 114.6(6) . .
C5 C4 S1 116.8(8) . .
C16 C21 C20 118.8(9) . .
C6 S2 C5 95.0(5) . .
C6 C7 S3 122.0(8) . .
C6 C7 S4 121.7(8) . .
S3 C7 S4 116.4(5) . .
C8 S5 C10 99.3(6) . .
C24 C23 C22 118.7(10) . .
C9 C8 S5 128.2(8) . .
C9 C8 S4 117.1(8) . .
S5 C8 S4 114.7(7) . .
C18 C19 C20 118.6(9) . .
C38 C37 C36 118.9(10) . .
C24 C25 C26 118.4(11) . .
C25 C24 C23 123.3(10) . .
C35 C36 C37 120.2(11) . .
C27 C26 C25 119.2(10) . .
C32 C31 C30 122.7(12) . .
C31 C32 C33 118.4(11) . .
C12 S7 C13 95.8(7) . .
C12 S8 C14 94.2(7) . .
C29 C30 C31 118.7(12) . .
C12 C12 S8 124.1(13) 2_755 .
C12 C12 S7 119.6(11) 2_755 .
S8 C12 S7 116.1(6) . .
C37 C38 C39 120.7(11) . .
C10 C11 S6 113.4(10) . .
C11 C10 S5 115.9(11) . .
C13 C14 S8 117.8(11) . .
C13 C14 S21 141.1(13) . .
S8 C14 S21 100.7(11) . .
C13 C14 I2 116.5(13) . .
S8 C14 I2 125.7(11) . .
S21 C14 I2 26.0(3) . .
C14 C13 S20 118.0(12) . .
C14 C13 S7 115.9(12) . .
S20 C13 S7 125.4(11) . .
C13 S20 C101 104.1(12) . .
C100 S21 C14 84.8(11) . .
C101 C100 S21 114(2) . .
C100 C101 S20 117.0(17) . .
C1 Re1 Se2 91.4(2) . 2_675
C1 Re1 Se1 92.5(2) . .
Se2 Re1 Se1 176.09(3) 2_675 .
C1 Re1 Se3 91.4(2) . 2_675
Se2 Re1 Se3 89.61(3) 2_675 2_675
Se1 Re1 Se3 90.12(3) . 2_675
C1 Re1 Se4 92.8(2) . .
Se2 Re1 Se4 89.94(3) 2_675 .
Se1 Re1 Se4 90.04(3) . .
Se3 Re1 Se4 175.71(3) 2_675 .
C1 Re1 Re3 135.1(2) . .
Se2 Re1 Re3 118.25(2) 2_675 .
Se1 Re1 Re3 58.48(2) . .
Se3 Re1 Re3 58.50(2) 2_675 .
Se4 Re1 Re3 118.17(2) . .
C1 Re1 Re2 135.8(2) . .
Se2 Re1 Re2 118.40(2) 2_675 .
Se1 Re1 Re2 58.49(2) . .
Se3 Re1 Re2 118.49(2) 2_675 .
Se4 Re1 Re2 58.19(2) . .
Re3 Re1 Re2 60.009(12) . .
C1 Re1 Re2 134.3(2) . 2_675
Se2 Re1 Re2 58.47(2) 2_675 2_675
Se1 Re1 Re2 118.26(2) . 2_675
Se3 Re1 Re2 58.29(2) 2_675 2_675
Se4 Re1 Re2 118.03(2) . 2_675
Re3 Re1 Re2 59.793(15) . 2_675
Re2 Re1 Re2 89.809(16) . 2_675
C1 Re1 Re3 135.2(2) . 2_675
Se2 Re1 Re3 58.71(2) 2_675 2_675
Se1 Re1 Re3 118.17(2) . 2_675
Se3 Re1 Re3 118.19(2) 2_675 2_675
Se4 Re1 Re3 58.13(2) . 2_675
Re3 Re1 Re3 89.678(17) . 2_675
Re2 Re1 Re3 59.696(14) . 2_675
Re2 Re1 Re3 59.909(14) 2_675 2_675
C2 Re2 Se4 91.2(2) . .
C2 Re2 Se2 92.5(2) . .
Se4 Re2 Se2 176.23(3) . .
C2 Re2 Se3 91.9(2) . .
Se4 Re2 Se3 89.63(3) . .
Se2 Re2 Se3 89.67(3) . .
C2 Re2 Se1 91.5(2) . .
Se4 Re2 Se1 90.37(3) . .
Se2 Re2 Se1 90.11(3) . .
Se3 Re2 Se1 176.59(3) . .
C2 Re2 Re3 134.9(2) . 2_675
Se4 Re2 Re3 58.49(2) . 2_675
Se2 Re2 Re3 118.13(2) . 2_675
Se3 Re2 Re3 58.69(2) . 2_675
Se1 Re2 Re3 118.58(2) . 2_675
C2 Re2 Re3 135.2(2) . .
Se4 Re2 Re3 118.64(2) . .
Se2 Re2 Re3 58.67(2) . .
Se3 Re2 Re3 118.74(2) . .
Se1 Re2 Re3 58.41(2) . .
Re3 Re2 Re3 89.870(14) 2_675 .
C2 Re2 Re1 134.3(2) . .
Se4 Re2 Re1 58.793(19) . .
Se2 Re2 Re1 118.52(2) . .
Se3 Re2 Re1 118.85(2) . .
Se1 Re2 Re1 58.43(2) . .
Re3 Re2 Re1 60.171(13) 2_675 .
Re3 Re2 Re1 59.866(13) . .
C2 Re2 Re1 135.5(2) . 2_675
Se4 Re2 Re1 118.46(2) . 2_675
Se2 Re2 Re1 58.16(2) . 2_675
Se3 Re2 Re1 58.69(2) . 2_675
Se1 Re2 Re1 118.47(2) . 2_675
Re3 Re2 Re1 59.972(15) 2_675 2_675
Re3 Re2 Re1 60.062(13) . 2_675
Re1 Re2 Re1 90.191(16) . 2_675
C3 Re3 Se4 92.0(2) . 2_675
C3 Re3 Se1 91.2(2) . .
Se4 Re3 Se1 176.76(3) 2_675 .
C3 Re3 Se3 91.6(2) . 2_675
Se4 Re3 Se3 89.56(3) 2_675 2_675
Se1 Re3 Se3 90.31(3) . 2_675
C3 Re3 Se2 92.2(2) . .
Se4 Re3 Se2 89.94(3) 2_675 .
Se1 Re3 Se2 89.97(3) . .
Se3 Re3 Se2 176.19(3) 2_675 .
C3 Re3 Re2 135.2(2) . 2_675
Se4 Re3 Re2 58.55(2) 2_675 2_675
Se1 Re3 Re2 118.79(2) . 2_675
Se3 Re3 Re2 58.52(2) 2_675 2_675
Se2 Re3 Re2 118.16(2) . 2_675
C3 Re3 Re1 134.4(2) . .
Se4 Re3 Re1 118.78(2) 2_675 .
Se1 Re3 Re1 58.57(2) . .
Se3 Re3 Re1 58.73(2) 2_675 .
Se2 Re3 Re1 118.41(2) . .
Re2 Re3 Re1 60.236(14) 2_675 .
C3 Re3 Re2 134.7(2) . .
Se4 Re3 Re2 118.81(2) 2_675 .
Se1 Re3 Re2 58.56(2) . .
Se3 Re3 Re2 118.84(2) 2_675 .
Se2 Re3 Re2 58.30(2) . .
Re2 Re3 Re2 90.130(14) 2_675 .
Re1 Re3 Re2 60.125(13) . .
C3 Re3 Re1 135.3(2) . 2_675
Se4 Re3 Re1 58.80(2) 2_675 2_675
Se1 Re3 Re1 118.59(2) . 2_675
Se3 Re3 Re1 118.65(2) 2_675 2_675
Se2 Re3 Re1 58.04(2) . 2_675
Re2 Re3 Re1 60.133(13) 2_675 2_675
Re1 Re3 Re1 90.322(17) . 2_675
Re2 Re3 Re1 60.029(12) . 2_675
Re3 Se4 Re2 62.96(2) 2_675 .
Re3 Se4 Re1 63.07(2) 2_675 .
Re2 Se4 Re1 63.02(2) . .
Re1 Se2 Re2 63.37(2) 2_675 .
Re1 Se2 Re3 63.25(2) 2_675 .
Re2 Se2 Re3 63.03(2) . .
Re3 Se1 Re1 62.95(2) . .
Re3 Se1 Re2 63.03(2) . .
Re1 Se1 Re2 63.08(2) . .
Re2 Se3 Re3 62.79(2) . 2_675
Re2 Se3 Re1 63.02(2) . 2_675
Re3 Se3 Re1 62.77(2) 2_675 2_675

loop_
_geom_bond_atom_site_label_1
_geom_bond_atom_site_label_2
_geom_bond_distance
_geom_bond_site_symmetry_2
I1 C5 2.088(9) .
C2 N2 1.130(10) .
C2 Re2 2.146(8) .
P1 C34 1.790(9) .
P1 C22 1.791(9) .
P1 C28 1.797(10) .
P1 C16 1.800(8) .
C16 C21 1.375(12) .
C16 C17 1.408(12) .
C3 N3 1.139(11) .
C3 Re3 2.104(9) .
C22 C27 1.370(12) .
C22 C23 1.408(12) .
C28 C29 1.380(14) .
C28 C33 1.406(14) .
C1 N1 1.129(10) .
C1 Re1 2.138(8) .
C34 C35 1.383(14) .
C34 C39 1.385(13) .
C17 C18 1.378(13) .
C35 C36 1.372(12) .
C29 C30 1.368(15) .
C18 C19 1.382(15) .
C27 C26 1.377(14) .
C6 C7 1.386(13) .
C6 S2 1.722(9) .
C6 S1 1.752(11) .
C33 C32 1.386(15) .
S4 C7 1.744(10) .
S4 C8 1.749(11) .
S1 C4 1.756(10) .
S3 C7 1.703(10) .
S3 C9 1.753(10) .
S6 C9 1.732(10) .
S6 C11 1.771(13) .
C5 C4 1.309(14) .
C5 S2 1.734(10) .
C20 C21 1.390(13) .
C20 C19 1.397(15) .
C39 C38 1.395(13) .
C9 C8 1.353(15) .
S5 C8 1.734(11) .
S5 C10 1.836(15) .
C23 C24 1.403(15) .
C37 C38 1.367(18) .
C37 C36 1.407(18) .
C25 C24 1.328(16) .
C25 C26 1.411(15) .
C31 C32 1.362(19) .
C31 C30 1.395(18) .
I2 C14 2.154(13) .
S7 C12 1.716(13) .
S7 C13 1.718(12) .
S8 C12 1.678(11) .
S8 C14 1.760(18) .
C12 C12 1.45(2) 2_755
C11 C10 1.469(18) .
C14 C13 1.31(2) .
C14 S21 1.854(17) .
C13 S20 1.455(15) .
S20 C101 1.91(3) .
S21 C100 1.60(3) .
C100 C101 1.43(4) .
Re1 Se2 2.5095(9) 2_675
Re1 Se1 2.5231(9) .
Re1 Se3 2.5315(8) 2_675
Re1 Se4 2.5341(8) .
Re1 Re3 2.6335(5) .
Re1 Re2 2.6404(4) .
Re1 Re2 2.6405(5) 2_675
Re1 Re3 2.6414(5) 2_675
Re2 Se4 2.5177(9) .
Re2 Se2 2.5178(9) .
Re2 Se3 2.5207(9) .
Re2 Se1 2.5248(9) .
Re2 Re3 2.6287(6) 2_675
Re2 Re3 2.6373(4) .
Re2 Re1 2.6405(5) 2_675
Re3 Se4 2.5161(9) 2_675
Re3 Se1 2.5207(9) .
Re3 Se3 2.5252(8) 2_675
Re3 Se2 2.5278(8) .
Re3 Re2 2.6287(6) 2_675
Re3 Re1 2.6414(5) 2_675
Se4 Re3 2.5161(9) 2_675
Se2 Re1 2.5095(9) 2_675
Se3 Re3 2.5252(8) 2_675
Se3 Re1 2.5315(8) 2_675
